data_7224430
loop_
_publ_author_name
'Wang, Guang-Tu'
'Zhang, Jing-Chuan'
'Tang, Zeng-Yi'
'Zhou, Heng-Tai'
'Zhang, Li'
'Yang, Rui-Wu'
'Zou, Ping'
'Yu, Ying-Hui'
'Gao, Jin-Sheng'
'Hou, Guang-Feng'

_publ_section_title
;
 Synthesis, structures, luminescence and magnetism of nine lanthanide
 complexes with three-dimensional frameworks constructed from
 2-(pyridyl-N-oxide)methylphosphonic acid and oxalic acid
;
_journal_issue 14
_journal_name_full CrystEngComm
_journal_page_first 2437
_journal_paper_doi 10.1039/C6CE00023A
_journal_volume 18
_journal_year 2016
_chemical_formula_moiety 'C8 H9 Gd N O9 P, 3(H2 O)'
_chemical_formula_sum 'C8 H15 Gd N O12 P'
_chemical_formula_weight 505.43
_chemical_name_systematic
; 
 ? 
;
_space_group_IT_number 14
_symmetry_cell_setting monoclinic
_symmetry_space_group_name_Hall '-P 2ybc'
_symmetry_space_group_name_H-M 'P 1 21/c 1'
_atom_sites_solution_hydrogens geom
_atom_sites_solution_primary direct
_atom_sites_solution_secondary difmap
_audit_creation_method SHELXL-97
_audit_update_record
;
2016-02-01 deposited with the CCDC.
2016-02-23 downloaded from the CCDC.
;
_cell_angle_alpha 90.00
_cell_angle_beta 112.13(2)
_cell_angle_gamma 90.00
_cell_formula_units_Z 4
_cell_length_a 9.7306(19)
_cell_length_b 10.530(2)
_cell_length_c 16.416(5)
_cell_measurement_reflns_used 14478
_cell_measurement_temperature 293(2)
_cell_measurement_theta_max 27.52
_cell_measurement_theta_min 3.03
_cell_volume 1558.1(7)
_computing_cell_refinement RAPID-AUTO
_computing_data_collection 'RAPID-AUTO (Rigaku Corporation, 1998)'
_computing_data_reduction 'CrystalStructure (Rigaku/MSC and Rigaku Corporation, 2002)'
_computing_molecular_graphics 'SHELXTL (Sheldrick, 2008)'
_computing_publication_material SHELXL-97
_computing_structure_refinement 'SHELXL-97 (Sheldrick, 2008)'
_computing_structure_solution 'SHELXS-97 (Sheldrick, 2008)'
_diffrn_ambient_temperature 293(2)
_diffrn_measured_fraction_theta_full 0.998
_diffrn_measured_fraction_theta_max 0.998
_diffrn_measurement_device_type 'Rigaku RAXIS-RAPID'
_diffrn_measurement_method '\w scan'
_diffrn_radiation_monochromator graphite
_diffrn_radiation_source 'fine-focus sealed tube'
_diffrn_radiation_type MoK\a
_diffrn_radiation_wavelength 0.71073
_diffrn_reflns_av_R_equivalents 0.0308
_diffrn_reflns_av_sigmaI/netI 0.0266
_diffrn_reflns_limit_h_max 10
_diffrn_reflns_limit_h_min -11
_diffrn_reflns_limit_k_max 12
_diffrn_reflns_limit_k_min -12
_diffrn_reflns_limit_l_max 19
_diffrn_reflns_limit_l_min -19
_diffrn_reflns_number 11695
_diffrn_reflns_theta_full 24.99
_diffrn_reflns_theta_max 24.99
_diffrn_reflns_theta_min 3.30
_diffrn_standards_decay_% 0
_diffrn_standards_interval_count 0
_diffrn_standards_interval_time 0
_diffrn_standards_number 0
_exptl_absorpt_coefficient_mu 4.421
_exptl_absorpt_correction_T_max 0.6190
_exptl_absorpt_correction_T_min 0.5646
_exptl_absorpt_correction_type multi-scan
_exptl_absorpt_process_details 'ABSCOR (Higashi, 1995)'
_exptl_crystal_colour colorless
_exptl_crystal_density_diffrn 2.155
_exptl_crystal_density_method 'not measured'
_exptl_crystal_description BLOCK
_exptl_crystal_F_000 980
_exptl_crystal_size_max 0.15
_exptl_crystal_size_mid 0.13
_exptl_crystal_size_min 0.12
_refine_diff_density_max 0.981
_refine_diff_density_min -0.763
_refine_diff_density_rms 0.131
_refine_ls_extinction_method none
_refine_ls_goodness_of_fit_ref 1.153
_refine_ls_hydrogen_treatment mixed
_refine_ls_matrix_type full
_refine_ls_number_parameters 209
_refine_ls_number_reflns 2740
_refine_ls_number_restraints 6
_refine_ls_restrained_S_all 1.153
_refine_ls_R_factor_all 0.0261
_refine_ls_R_factor_gt 0.0246
_refine_ls_shift/su_max 0.002
_refine_ls_shift/su_mean 0.000
_refine_ls_structure_factor_coef Fsqd
_refine_ls_weighting_details 'calc w=1/[\s^2^(Fo^2^)+(0.0266P)^2^+3.4916P] where P=(Fo^2^+2Fc^2^)/3'
_refine_ls_weighting_scheme calc
_refine_ls_wR_factor_gt 0.0606
_refine_ls_wR_factor_ref 0.0614
_reflns_number_gt 2659
_reflns_number_total 2740
_reflns_threshold_expression >2sigma(I)
_cod_data_source_file c6ce00023a2.cif
_cod_data_source_block 2-Gd
_cod_depositor_comments 'Adding full bibliography for 7224429--7224437.cif.'
_cod_original_cell_volume 1558.1(6)
_cod_original_sg_symbol_H-M 'P 21/c'
_cod_database_code 7224430

loop_
_symmetry_equiv_pos_as_xyz
'x, y, z'
'-x, y+1/2, -z+1/2'
'-x, -y, -z'
'x, -y-1/2, z-1/2'

loop_
_atom_site_label
_atom_site_type_symbol
_atom_site_fract_x
_atom_site_fract_y
_atom_site_fract_z
_atom_site_U_iso_or_equiv
_atom_site_adp_type
_atom_site_occupancy
_atom_site_symmetry_multiplicity
_atom_site_calc_flag
_atom_site_refinement_flags
C1 C -0.3229(5) 1.0539(5) -0.0307(3) 0.0452(12) Uani 1 1 d .
H1 H -0.3926 1.1102 -0.0673 0.054 Uiso 1 1 calc R
C2 C -0.3579(6) 0.9271(6) -0.0295(4) 0.0575(16) Uani 1 1 d .
H2 H -0.4506 0.8972 -0.0661 0.069 Uiso 1 1 calc R
C3 C -0.2558(8) 0.8458(6) 0.0257(4) 0.0627(17) Uani 1 1 d .
H3 H -0.2798 0.7606 0.0276 0.075 Uiso 1 1 calc R
C4 C -0.1183(7) 0.8891(4) 0.0783(3) 0.0479(13) Uani 1 1 d .
H4 H -0.0489 0.8332 0.1156 0.057 Uiso 1 1 calc R
C5 C -0.0817(5) 1.0171(4) 0.0760(3) 0.0297(9) Uani 1 1 d .
C6 C 0.0660(5) 1.0714(4) 0.1280(3) 0.0302(9) Uani 1 1 d .
H6A H 0.0903 1.1349 0.0928 0.036 Uiso 1 1 calc R
H6B H 0.1398 1.0046 0.1410 0.036 Uiso 1 1 calc R
C7 C -0.0715(4) 0.9674(3) 0.4680(2) 0.0200(7) Uani 1 1 d .
C8 C 0.5165(4) 0.9399(3) 0.5291(2) 0.0201(7) Uani 1 1 d .
Gd1 Gd 0.180219(17) 0.888037(16) 0.393420(10) 0.01644(9) Uani 1 1 d .
N1 N -0.1867(4) 1.0962(3) 0.0215(2) 0.0274(7) Uani 1 1 d .
O1 O 0.0620(3) 1.0420(3) 0.29066(17) 0.0254(6) Uani 1 1 d .
O2 O 0.2371(3) 1.2032(3) 0.26798(19) 0.0345(7) Uani 1 1 d .
H2A H 0.2840 1.1730 0.3166 0.052 Uiso 1 1 calc R
O3 O -0.0385(3) 1.2463(2) 0.21048(16) 0.0246(6) Uani 1 1 d .
O4 O -0.1546(3) 1.2179(3) 0.01707(17) 0.0296(6) Uani 1 1 d .
O5 O -0.1857(3) 0.9794(3) 0.48541(18) 0.0279(6) Uani 1 1 d .
O6 O -0.0619(3) 0.9090(3) 0.40476(18) 0.0274(6) Uani 1 1 d .
O7 O 0.4262(3) 0.8520(3) 0.50717(19) 0.0296(6) Uani 1 1 d .
O8 O 0.6373(3) 0.9432(3) 0.59488(17) 0.0267(6) Uani 1 1 d .
O9 O 0.3212(4) 0.8160(4) 0.3099(3) 0.0596(11) Uani 1 1 d .
H91 H 0.2771 0.7593 0.2723 0.089 Uiso 1 1 d R
H92 H 0.3947 0.8610 0.3114 0.089 Uiso 1 1 d R
O10 O 0.6036(4) 0.8668(5) 0.3216(3) 0.0759(14) Uani 1 1 d .
H101 H 0.6549 0.8715 0.2897 0.114 Uiso 1 1 d R
H102 H 0.6435 0.9129 0.3669 0.114 Uiso 1 1 d R
O11 O 0.2741(7) 0.5601(8) 0.2665(6) 0.149(3) Uani 1 1 d .
H111 H 0.2057 0.5716 0.2861 0.224 Uiso 1 1 d R
H112 H 0.2807 0.4852 0.2869 0.224 Uiso 1 1 d R
O12 O 0.214(3) 0.681(3) 0.1625(16) 0.463(14) Uani 1 1 d U
H121 H 0.3032 0.6896 0.1661 0.694 Uiso 1 1 d R
H122 H 0.1792 0.6738 0.1068 0.694 Uiso 1 1 d R
P1 P 0.07588(10) 1.14354(9) 0.23021(6) 0.0201(2) Uani 1 1 d .

loop_
_atom_site_aniso_label
_atom_site_aniso_U_11
_atom_site_aniso_U_22
_atom_site_aniso_U_33
_atom_site_aniso_U_23
_atom_site_aniso_U_13
_atom_site_aniso_U_12
C1 0.028(2) 0.056(3) 0.048(3) -0.024(2) 0.010(2) -0.006(2)
C2 0.047(3) 0.063(4) 0.071(4) -0.034(3) 0.032(3) -0.030(3)
C3 0.092(5) 0.043(3) 0.071(4) -0.019(3) 0.051(4) -0.033(3)
C4 0.082(4) 0.026(2) 0.039(3) -0.0014(19) 0.027(3) -0.001(2)
C5 0.040(2) 0.027(2) 0.027(2) -0.0052(16) 0.0168(18) 0.0017(18)
C6 0.030(2) 0.034(2) 0.026(2) 0.0017(18) 0.0105(17) 0.0121(19)
C7 0.0194(18) 0.0166(17) 0.0194(17) -0.0010(14) 0.0020(15) -0.0013(15)
C8 0.0139(17) 0.0212(19) 0.0225(17) -0.0005(15) 0.0036(14) 0.0032(15)
Gd1 0.01402(12) 0.01502(12) 0.01630(12) -0.00088(6) 0.00116(8) -0.00061(6)
N1 0.0286(18) 0.0274(18) 0.0247(17) -0.0083(13) 0.0084(15) 0.0000(14)
O1 0.0202(13) 0.0241(14) 0.0266(14) 0.0082(11) 0.0026(11) 0.0005(11)
O2 0.0239(14) 0.0378(17) 0.0332(16) 0.0149(13) 0.0010(12) -0.0023(13)
O3 0.0276(13) 0.0237(14) 0.0203(12) 0.0041(11) 0.0064(11) 0.0067(12)
O4 0.0328(15) 0.0234(14) 0.0258(14) -0.0048(11) 0.0032(12) 0.0029(12)
O5 0.0193(13) 0.0343(16) 0.0290(14) -0.0124(12) 0.0080(11) -0.0054(12)
O6 0.0198(13) 0.0340(15) 0.0267(14) -0.0105(12) 0.0069(11) -0.0035(12)
O7 0.0193(13) 0.0214(14) 0.0370(16) 0.0063(12) -0.0019(12) -0.0039(12)
O8 0.0190(13) 0.0282(14) 0.0238(14) 0.0055(11) -0.0024(11) -0.0036(11)
O9 0.0331(18) 0.078(3) 0.077(3) -0.048(2) 0.0312(18) -0.0225(18)
O10 0.035(2) 0.110(4) 0.082(3) -0.035(3) 0.020(2) -0.021(2)
O11 0.095(5) 0.152(6) 0.207(8) -0.092(7) 0.063(5) -0.022(5)
O12 0.477(17) 0.464(16) 0.446(17) -0.002(10) 0.173(10) -0.003(10)
P1 0.0179(4) 0.0202(5) 0.0187(5) 0.0043(4) 0.0028(4) 0.0031(4)

loop_
_atom_type_symbol
_atom_type_description
_atom_type_scat_dispersion_real
_atom_type_scat_dispersion_imag
_atom_type_scat_source
C C 0.0033 0.0016 'International Tables Vol C Tables 4.2.6.8 and 6.1.1.4'
H H 0.0000 0.0000 'International Tables Vol C Tables 4.2.6.8 and 6.1.1.4'
Gd Gd -0.1653 3.9035 'International Tables Vol C Tables 4.2.6.8 and 6.1.1.4'
O O 0.0106 0.0060 'International Tables Vol C Tables 4.2.6.8 and 6.1.1.4'
P P 0.1023 0.0942 'International Tables Vol C Tables 4.2.6.8 and 6.1.1.4'
N N 0.0061 0.0033 'International Tables Vol C Tables 4.2.6.8 and 6.1.1.4'

loop_
_geom_angle_atom_site_label_1
_geom_angle_atom_site_label_2
_geom_angle_atom_site_label_3
_geom_angle
_geom_angle_site_symmetry_1
_geom_angle_site_symmetry_3
N1 C1 C2 119.8(5) . .
N1 C1 H1 120.1 . .
C2 C1 H1 120.1 . .
C3 C2 C1 119.6(5) . .
C3 C2 H2 120.2 . .
C1 C2 H2 120.2 . .
C2 C3 C4 120.2(5) . .
C2 C3 H3 119.9 . .
C4 C3 H3 119.9 . .
C3 C4 C5 120.2(5) . .
C3 C4 H4 119.9 . .
C5 C4 H4 119.9 . .
N1 C5 C4 118.2(4) . .
N1 C5 C6 117.9(4) . .
C4 C5 C6 123.9(4) . .
C5 C6 P1 113.4(3) . .
C5 C6 H6A 108.9 . .
P1 C6 H6A 108.9 . .
C5 C6 H6B 108.9 . .
P1 C6 H6B 108.9 . .
H6A C6 H6B 107.7 . .
O6 C7 O5 126.4(3) . .
O6 C7 C7 117.0(4) . 3_576
O5 C7 C7 116.6(4) . 3_576
O7 C8 O8 127.1(3) . .
O7 C8 C8 118.3(4) . 3_676
O8 C8 C8 114.6(4) . 3_676
O3 Gd1 O1 85.37(10) 2_545 .
O3 Gd1 O4 78.27(9) 2_545 2_545
O1 Gd1 O4 146.82(9) . 2_545
O3 Gd1 O9 71.48(10) 2_545 .
O1 Gd1 O9 92.25(13) . .
O4 Gd1 O9 109.21(13) 2_545 .
O3 Gd1 O5 144.01(9) 2_545 3_576
O1 Gd1 O5 92.65(10) . 3_576
O4 Gd1 O5 84.37(10) 2_545 3_576
O9 Gd1 O5 144.47(10) . 3_576
O3 Gd1 O6 77.81(9) 2_545 .
O1 Gd1 O6 76.27(10) . .
O4 Gd1 O6 72.18(10) 2_545 .
O9 Gd1 O6 147.99(10) . .
O5 Gd1 O6 66.89(9) 3_576 .
O3 Gd1 O7 127.38(10) 2_545 .
O1 Gd1 O7 137.80(9) . .
O4 Gd1 O7 73.32(9) 2_545 .
O9 Gd1 O7 77.39(12) . .
O5 Gd1 O7 75.47(10) 3_576 .
O6 Gd1 O7 130.53(10) . .
O3 Gd1 O8 137.68(9) 2_545 3_676
O1 Gd1 O8 72.37(9) . 3_676
O4 Gd1 O8 136.96(9) 2_545 3_676
O9 Gd1 O8 73.90(11) . 3_676
O5 Gd1 O8 74.19(9) 3_576 3_676
O6 Gd1 O8 127.97(9) . 3_676
O7 Gd1 O8 65.44(9) . 3_676
O4 N1 C1 118.5(4) . .
O4 N1 C5 119.5(3) . .
C1 N1 C5 121.9(4) . .
P1 O1 Gd1 147.10(16) . .
P1 O2 H2A 109.5 . .
P1 O3 Gd1 145.09(16) . 2
N1 O4 Gd1 127.6(2) . 2
C7 O5 Gd1 120.0(2) . 3_576
C7 O6 Gd1 119.2(2) . .
C8 O7 Gd1 119.4(2) . .
C8 O8 Gd1 119.8(2) . 3_676
Gd1 O9 H91 113.3 . .
Gd1 O9 H92 117.5 . .
H91 O9 H92 127.1 . .
H101 O10 H102 109.0 . .
H111 O11 H112 86.4 . .
H121 O12 H122 94.0 . .
O3 P1 O1 114.40(16) . .
O3 P1 O2 110.14(17) . .
O1 P1 O2 110.29(15) . .
O3 P1 C6 109.08(17) . .
O1 P1 C6 109.14(19) . .
O2 P1 C6 103.19(19) . .

loop_
_geom_bond_atom_site_label_1
_geom_bond_atom_site_label_2
_geom_bond_distance
_geom_bond_site_symmetry_2
C1 N1 1.353(6) .
C1 C2 1.381(8) .
C1 H1 0.9300 .
C2 C3 1.365(9) .
C2 H2 0.9300 .
C3 C4 1.369(9) .
C3 H3 0.9300 .
C4 C5 1.398(6) .
C4 H4 0.9300 .
C5 N1 1.360(5) .
C5 C6 1.482(6) .
C6 P1 1.811(4) .
C6 H6A 0.9700 .
C6 H6B 0.9700 .
C7 O6 1.240(5) .
C7 O5 1.253(5) .
C7 C7 1.553(7) 3_576
C8 O7 1.233(5) .
C8 O8 1.262(4) .
C8 C8 1.546(7) 3_676
Gd1 O3 2.295(3) 2_545
Gd1 O1 2.310(3) .
Gd1 O4 2.389(3) 2_545
Gd1 O9 2.399(3) .
Gd1 O5 2.414(3) 3_576
Gd1 O6 2.443(3) .
Gd1 O7 2.448(3) .
Gd1 O8 2.468(3) 3_676
N1 O4 1.328(4) .
O1 P1 1.499(3) .
O2 P1 1.584(3) .
O2 H2A 0.8200 .
O3 P1 1.498(3) .
O3 Gd1 2.295(3) 2
O4 Gd1 2.389(3) 2
O5 Gd1 2.414(3) 3_576
O8 Gd1 2.468(3) 3_676
O9 H91 0.8500 .
O9 H92 0.8500 .
O10 H101 0.8500 .
O10 H102 0.8501 .
O11 H111 0.8500 .
O11 H112 0.8500 .
O12 H121 0.8500 .
O12 H122 0.8500 .

loop_
_geom_hbond_atom_site_label_D
_geom_hbond_atom_site_label_H
_geom_hbond_atom_site_label_A
_geom_hbond_distance_DH
_geom_hbond_distance_HA
_geom_hbond_distance_DA
_geom_hbond_angle_DHA
_geom_hbond_site_symmetry_A
O12 H122 O5 0.85 2.56 3.16(3) 128.0 2_545
O12 H122 O4 0.85 2.26 2.98(2) 141.9 3_575
O11 H111 O3 0.85 2.47 3.146(7) 137.0 2_545
O11 H111 O1 0.85 2.45 3.050(7) 128.3 2_545
O10 H102 O6 0.85 2.70 3.050(5) 106.7 1_655
O10 H102 O5 0.85 2.14 2.947(5) 157.3 1_655
O10 H101 O2 0.85 2.43 3.041(5) 129.6 2_645
O10 H101 O11 0.85 2.40 2.990(8) 127.3 2_655
O9 H91 O11 0.85 2.10 2.781(9) 136.9 .
O9 H91 O3 0.85 2.45 2.743(4) 101.4 2_545
O2 H2A O8 0.82 1.83 2.620(4) 160.8 3_676
